data_2238247
loop_
_publ_author_name
'Rivera, Augusto'
'Quiroga, Diego'
'R\'ios-Motta, Jaime'
'Ku\<cerakov\'a, Monika'
'Du\<sek, Michal'

_publ_section_title
;
 <i>meso</i>-4,4'-Dimethoxy-2,2'-{[(3a<i>R</i>,7a<i>S</i>)-2,3,3a,4,5,6,7,7a-octahydro-1<i>H</i>-benzimidazole-1,3-diyl]bis(methylene)}diphenol
;
_journal_coeditor_code SJ5324
_journal_issue 7
_journal_name_full 'Acta Crystallographica Section E'
_journal_page_first o1057
_journal_page_last o1058
_journal_paper_doi 10.1107/S1600536813015092
_journal_volume 69
_journal_year 2013
_chemical_formula_iupac 'C23 H30 N2 O4'
_chemical_formula_moiety 'C23 H30 N2 O4'
_chemical_formula_sum 'C23 H30 N2 O4'
_chemical_formula_weight 398.5
_chemical_name_systematic
<i>meso</i>-4,4'-Dimethoxy-2,2'-{[(3a<i>R</i>,7a<i>S</i>)-2,3,3a,4,5,6,7,7a-octahydro-1<i>H</i>-benzimidazole-1,3-diyl]bis(methylene)}diphenol
_space_group_IT_number 19
_symmetry_cell_setting orthorhombic
_symmetry_space_group_name_Hall 'P 2ac 2ab'
_symmetry_space_group_name_H-M 'P 21 21 21'
_cell_angle_alpha 90
_cell_angle_beta 90
_cell_angle_gamma 90
_cell_formula_units_Z 4
_cell_length_a 6.4135(3)
_cell_length_b 11.4099(6)
_cell_length_c 27.8249(14)
_cell_measurement_reflns_used 3881
_cell_measurement_temperature 120.00(10)
_cell_measurement_theta_max 66.96
_cell_measurement_theta_min 4.18
_cell_volume 2036.15(18)
_computing_cell_refinement
;
CrysAlis PRO (Agilent, 2010)
;
_computing_data_collection
;
CrysAlis PRO (Agilent, 2010)
;
_computing_data_reduction
;
CrysAlis PRO (Agilent, 2010)
;
_computing_molecular_graphics 'Diamond (Brandenburg & Putz, 2005)'
_computing_publication_material '<i>JANA2006</i> (Pet\<r\'i\<cek <i>et al.</i> 2006)'
_computing_structure_refinement '<i>JANA2006</i> (Pet\<r\'i\<cek <i>et al.</i>, 2006)'
_computing_structure_solution 'SUPERFLIP (Palatinus & Chapuis 2007)'
_diffrn_ambient_temperature 120
_diffrn_detector_area_resol_mean 10.3784
_diffrn_measured_fraction_theta_full 0.99
_diffrn_measured_fraction_theta_max 0.99
_diffrn_measurement_device 'four-cycle diffractometer'
_diffrn_measurement_device_type 'Agilent Xcalibur (Atlas, Gemini ultra)'
_diffrn_measurement_method '\w scans'
_diffrn_radiation_monochromator mirror
_diffrn_radiation_source 'Enhance Ultra (Cu) X-ray Source'
_diffrn_radiation_type 'Cu K\a'
_diffrn_radiation_wavelength 1.5418
_diffrn_reflns_av_R_equivalents 0.0228
_diffrn_reflns_av_sigmaI/netI 0.0335
_diffrn_reflns_limit_h_max 4
_diffrn_reflns_limit_h_min -7
_diffrn_reflns_limit_k_max 12
_diffrn_reflns_limit_k_min -13
_diffrn_reflns_limit_l_max 32
_diffrn_reflns_limit_l_min -30
_diffrn_reflns_number 5920
_diffrn_reflns_reduction_process
;
Integration of the CCD images was done by program CrysAlisPro
(Agilent Technologies, 2010). The same program was used for indexing of the
crystal shape and absorption correction.
;
_diffrn_reflns_theta_full 67.06
_diffrn_reflns_theta_max 67.06
_diffrn_reflns_theta_min 3.18
_diffrn_standards_number 0
_exptl_absorpt_coefficient_mu 0.717
_exptl_absorpt_correction_T_max 1
_exptl_absorpt_correction_T_min 0.341
_exptl_absorpt_correction_type multi-scan
_exptl_absorpt_process_details
;
(CrysAlis PRO; Agilent, 2010)
;
_exptl_crystal_colour white
_exptl_crystal_density_diffrn 1.2995
_exptl_crystal_description 'polygon shape'
_exptl_crystal_F_000 856
_exptl_crystal_size_max 0.206
_exptl_crystal_size_mid 0.131
_exptl_crystal_size_min 0.13
_refine_diff_density_max 0.11
_refine_diff_density_min -0.09
_refine_ls_extinction_coef 18E2(3)
_refine_ls_extinction_method 'B-C type 1 Gaussian isotropic (Becker & Coppens, 1974)'
_refine_ls_goodness_of_fit_ref 1.13
_refine_ls_hydrogen_treatment mixed
_refine_ls_number_constraints 114
_refine_ls_number_parameters 269
_refine_ls_number_reflns 3491
_refine_ls_number_restraints 1
_refine_ls_R_factor_all 0.0358
_refine_ls_R_factor_gt 0.0306
_refine_ls_shift/su_max 0.0136
_refine_ls_shift/su_mean 0.0005
_refine_ls_structure_factor_coef Fsqd
_refine_ls_weighting_details w=1/(\s^2^(I)+0.0016I^2^)
_refine_ls_weighting_scheme sigma
_refine_ls_wR_factor_gt 0.0750
_refine_ls_wR_factor_ref 0.0796
_reflns_number_gt 3103
_reflns_number_total 3491
_reflns_threshold_expression I>3\s(I)
_cod_data_source_file sj5324.cif
_cod_data_source_block I
_cod_database_code 2238247
_cod_database_fobs_code 2238247

loop_
_symmetry_equiv_pos_site_id
_symmetry_equiv_pos_as_xyz
1 x,y,z
2 -x+1/2,-y,z+1/2
3 -x,y+1/2,-z+1/2
4 x+1/2,-y+1/2,-z

loop_
_atom_site_type_symbol
_atom_site_label
_atom_site_fract_x
_atom_site_fract_y
_atom_site_fract_z
_atom_site_U_iso_or_equiv
_atom_site_adp_type
_atom_site_calc_flag
_atom_site_occupancy
_atom_site_symmetry_multiplicity
O O1 0.9143(2) 0.54863(11) 0.19640(4) 0.0301(4) Uani d 1 4
O O2 0.5296(2) 0.11931(11) 0.22143(5) 0.0331(4) Uani d 1 4
O O3 1.1573(2) 0.56734(11) 0.02995(4) 0.0307(4) Uani d 1 4
O O4 0.75546(19) 0.25342(11) -0.08969(5) 0.0323(4) Uani d 1 4
N N1 0.6253(2) 0.60135(11) 0.13114(5) 0.0214(4) Uani d 1 4
N N2 0.7838(2) 0.63852(12) 0.05764(5) 0.0236(4) Uani d 1 4
C C1 0.5156(3) 0.31779(14) 0.18880(5) 0.0235(5) Uani d 1 4
C C2 0.6158(3) 0.22830(15) 0.21334(6) 0.0263(5) Uani d 1 4
C C3 0.8117(3) 0.44415(15) 0.20127(6) 0.0239(5) Uani d 1 4
C C4 0.8426(3) 0.51409(14) -0.01265(5) 0.0227(4) Uani d 1 4
C C5 0.7086(3) 0.74987(14) 0.07934(6) 0.0240(5) Uani d 1 4
C C6 1.0495(3) 0.49232(15) 0.00056(6) 0.0249(5) Uani d 1 4
C C7 0.8898(3) 0.80893(16) 0.10624(6) 0.0291(5) Uani d 1 4
C C8 0.6101(3) 0.42686(14) 0.18311(5) 0.0225(5) Uani d 1 4
C C9 0.7333(3) 0.62223(15) 0.00643(6) 0.0241(5) Uani d 1 4
C C10 1.0459(3) 0.31475(16) -0.04591(6) 0.0299(5) Uani d 1 4
C C11 0.4897(3) 0.52615(15) 0.16028(6) 0.0232(5) Uani d 1 4
C C12 1.1484(3) 0.39175(15) -0.01597(6) 0.0285(5) Uani d 1 4
C C13 0.8412(3) 0.33593(14) -0.05968(6) 0.0253(5) Uani d 1 4
C C14 0.7399(3) 0.43469(14) -0.04254(6) 0.0234(5) Uani d 1 4
C C15 0.3383(3) 0.09474(15) 0.19795(7) 0.0318(5) Uani d 1 4
C C16 0.6655(3) 0.84873(15) 0.17768(6) 0.0296(5) Uani d 1 4
C C17 0.6964(3) 0.54281(14) 0.08724(6) 0.0246(5) Uani d 1 4
C C18 0.4760(3) 0.79993(15) 0.15171(6) 0.0267(5) Uani d 1 4
C C19 0.8144(3) 0.24615(15) 0.23194(6) 0.0277(5) Uani d 1 4
C C20 0.8172(3) 0.90189(16) 0.14189(7) 0.0339(6) Uani d 1 4
C C21 0.5386(3) 0.26108(18) -0.09885(7) 0.0377(6) Uani d 1 4
C C22 0.9116(3) 0.35333(16) 0.22549(6) 0.0273(5) Uani d 1 4
C C23 0.5338(3) 0.71070(14) 0.11279(6) 0.0230(5) Uani d 1 4
H H1c1 0.379468 0.30444 0.17556 0.0282 Uiso d 1 4
H H1c5 0.65943 0.806783 0.0566 0.0288 Uiso d 1 4
H H1c7 0.969757 0.750452 0.122842 0.0349 Uiso d 1 4
H H2c7 0.983602 0.843718 0.083447 0.0349 Uiso d 1 4
H H1c9 0.777998 0.689708 -0.011408 0.0289 Uiso d 1 4
H H2c9 0.585279 0.613214 0.002786 0.0289 Uiso d 1 4
H H1c10 1.11646 0.245973 -0.057325 0.0359 Uiso d 1 4
H H1c11 0.380664 0.494706 0.140473 0.0278 Uiso d 1 4
H H2c11 0.424373 0.572215 0.184908 0.0278 Uiso d 1 4
H H1c12 1.289471 0.375787 -0.006445 0.0342 Uiso d 1 4
H H1c14 0.597307 0.448657 -0.051337 0.028 Uiso d 1 4
H H1c15 0.291175 0.017919 0.206897 0.0381 Uiso d 1 4
H H2c15 0.235901 0.151753 0.207273 0.0381 Uiso d 1 4
H H3c15 0.358284 0.097924 0.163784 0.0381 Uiso d 1 4
H H1c16 0.621918 0.907719 0.200132 0.0355 Uiso d 1 4
H H2c16 0.733433 0.786893 0.195069 0.0355 Uiso d 1 4
H H1c17 0.579091 0.508786 0.070973 0.0295 Uiso d 1 4
H H2c17 0.804762 0.487985 0.095061 0.0295 Uiso d 1 4
H H1c18 0.398726 0.863134 0.137522 0.0321 Uiso d 1 4
H H2c18 0.383947 0.763989 0.174577 0.0321 Uiso d 1 4
H H1c19 0.883769 0.184533 0.249162 0.0333 Uiso d 1 4
H H1c20 0.935569 0.932931 0.158751 0.0407 Uiso d 1 4
H H2c20 0.749972 0.964503 0.124838 0.0407 Uiso d 1 4
H H1c21 0.49724 0.198114 -0.119656 0.0453 Uiso d 1 4
H H2c21 0.463462 0.255624 -0.069084 0.0453 Uiso d 1 4
H H3c21 0.50801 0.334683 -0.114005 0.0453 Uiso d 1 4
H H1c22 1.049675 0.365199 0.237874 0.0327 Uiso d 1 4
H H1c23 0.400514 0.701537 0.097533 0.0276 Uiso d 1 4
H H1o3 1.050(3) 0.6060(18) 0.0456(7) 0.0369 Uiso d 1 4
H H1o1 0.834(3) 0.5936(17) 0.1758(7) 0.0361 Uiso d 1 4

loop_
_atom_site_aniso_label
_atom_site_aniso_U_11
_atom_site_aniso_U_22
_atom_site_aniso_U_33
_atom_site_aniso_U_12
_atom_site_aniso_U_13
_atom_site_aniso_U_23
_atom_site_aniso_type_symbol
O1 0.0312(7) 0.0281(7) 0.0309(6) -0.0030(6) -0.0068(5) 0.0021(5) O
O2 0.0438(7) 0.0216(6) 0.0340(6) 0.0000(6) -0.0026(6) 0.0074(5) O
O3 0.0261(6) 0.0333(7) 0.0328(6) -0.0028(6) -0.0018(5) -0.0048(5) O
O4 0.0330(7) 0.0310(7) 0.0330(6) -0.0036(6) 0.0062(5) -0.0123(5) O
N1 0.0260(7) 0.0180(6) 0.0202(6) 0.0011(6) 0.0004(5) -0.0003(5) N
N2 0.0321(8) 0.0189(7) 0.0197(6) 0.0012(6) -0.0010(6) -0.0011(5) N
C1 0.0268(9) 0.0236(9) 0.0202(7) 0.0013(7) 0.0010(7) 0.0005(6) C
C2 0.0346(10) 0.0240(9) 0.0204(7) 0.0042(8) 0.0044(7) 0.0022(6) C
C3 0.0284(9) 0.0239(8) 0.0194(7) 0.0018(7) -0.0002(6) -0.0010(6) C
C4 0.0281(9) 0.0227(8) 0.0174(7) 0.0002(8) 0.0035(7) 0.0020(6) C
C5 0.0348(9) 0.0177(8) 0.0195(7) 0.0026(8) -0.0015(7) 0.0017(6) C
C6 0.0268(8) 0.0263(9) 0.0217(7) -0.0038(7) 0.0019(7) 0.0006(6) C
C7 0.0325(10) 0.0258(9) 0.0289(8) -0.0052(8) 0.0034(7) -0.0014(7) C
C8 0.0269(9) 0.0240(8) 0.0165(7) 0.0029(7) 0.0011(6) -0.0014(6) C
C9 0.0283(9) 0.0239(8) 0.0201(7) 0.0014(7) -0.0007(6) 0.0011(6) C
C10 0.0302(9) 0.0242(9) 0.0354(9) 0.0007(8) 0.0105(8) -0.0022(7) C
C11 0.0240(8) 0.0235(8) 0.0220(7) 0.0001(7) -0.0007(6) 0.0015(6) C
C12 0.0255(9) 0.0282(9) 0.0319(8) 0.0009(8) 0.0032(7) 0.0037(7) C
C13 0.0300(9) 0.0223(8) 0.0237(8) -0.0048(7) 0.0062(7) -0.0014(6) C
C14 0.0242(8) 0.0253(8) 0.0206(7) -0.0013(7) 0.0026(6) 0.0005(6) C
C15 0.0360(10) 0.0245(9) 0.0349(9) -0.0012(8) 0.0039(8) 0.0040(7) C
C16 0.0400(10) 0.0239(8) 0.0249(8) 0.0025(8) -0.0039(8) -0.0069(6) C
C17 0.0313(9) 0.0208(8) 0.0217(7) 0.0035(7) 0.0017(7) -0.0003(6) C
C18 0.0305(9) 0.0222(8) 0.0274(8) 0.0053(8) 0.0010(7) -0.0010(7) C
C19 0.0334(10) 0.0275(9) 0.0222(7) 0.0091(8) 0.0003(7) 0.0035(7) C
C20 0.0425(11) 0.0244(9) 0.0348(9) -0.0045(9) -0.0052(8) -0.0047(7) C
C21 0.0345(10) 0.0397(11) 0.0389(10) -0.0068(9) 0.0015(8) -0.0152(8) C
C22 0.0255(9) 0.0341(9) 0.0223(8) 0.0052(8) -0.0024(7) 0.0008(7) C
C23 0.0248(9) 0.0202(8) 0.0239(7) 0.0020(7) -0.0033(7) 0.0002(6) C

loop_
_atom_type_symbol
_atom_type_scat_dispersion_real
_atom_type_scat_dispersion_imag
_atom_type_scat_source
C 0.0181 0.0091 'International Tables Vol C tables 4.2.6.8 and 6.1.1.1'
H 0.0000 0.0000 'International Tables Vol C tables 4.2.6.8 and 6.1.1.1'
N 0.0311 0.0180 'International Tables Vol C tables 4.2.6.8 and 6.1.1.1'
O 0.0492 0.0322 'International Tables Vol C tables 4.2.6.8 and 6.1.1.1'

loop_
_geom_angle_atom_site_label_1
_geom_angle_atom_site_label_2
_geom_angle_atom_site_label_3
_geom_angle
C3 O1 H1o1 106.0(13)
C2 O2 C15 116.72(13)
C6 O3 H1o3 101.6(13)
C13 O4 C21 117.40(14)
C11 N1 C17 112.27(12)
C11 N1 C23 116.87(13)
C17 N1 C23 102.81(12)
C5 N2 C9 115.42(13)
C5 N2 C17 106.39(12)
C9 N2 C17 111.24(13)
C2 C1 C8 120.84(16)
C2 C1 H1c1 119.58
C8 C1 H1c1 119.58
O2 C2 C1 123.98(16)
O2 C2 C19 116.01(15)
C1 C2 C19 120.01(16)
O1 C3 C8 122.03(15)
O1 C3 C22 118.37(15)
C8 C3 C22 119.60(15)
C6 C4 C9 119.44(14)
C6 C4 C14 119.29(15)
C9 C4 C14 121.26(15)
N2 C5 C7 109.08(14)
N2 C5 C23 103.65(13)
N2 C5 H1c5 114.64
C7 C5 C23 112.79(13)
C7 C5 H1c5 105.82
C23 C5 H1c5 111.05
O3 C6 C4 121.62(15)
O3 C6 C12 118.85(16)
C4 C6 C12 119.52(16)
C5 C7 C20 113.00(15)
C5 C7 H1c7 109.47
C5 C7 H2c7 109.47
C20 C7 H1c7 109.47
C20 C7 H2c7 109.47
H1c7 C7 H2c7 105.7
C1 C8 C3 119.06(15)
C1 C8 C11 119.71(15)
C3 C8 C11 121.14(15)
N2 C9 C4 109.87(13)
N2 C9 H1c9 109.47
N2 C9 H2c9 109.47
C4 C9 H1c9 109.47
C4 C9 H2c9 109.47
H1c9 C9 H2c9 109.07
C12 C10 C13 120.47(16)
C12 C10 H1c10 119.76
C13 C10 H1c10 119.76
N1 C11 C8 111.62(14)
N1 C11 H1c11 109.47
N1 C11 H2c11 109.47
C8 C11 H1c11 109.47
C8 C11 H2c11 109.47
H1c11 C11 H2c11 107.24
C6 C12 C10 120.58(17)
C6 C12 H1c12 119.71
C10 C12 H1c12 119.71
O4 C13 C10 115.28(15)
O4 C13 C14 125.39(16)
C10 C13 C14 119.32(16)
C4 C14 C13 120.79(16)
C4 C14 H1c14 119.6
C13 C14 H1c14 119.6
O2 C15 H1c15 109.47
O2 C15 H2c15 109.47
O2 C15 H3c15 109.47
H1c15 C15 H2c15 109.47
H1c15 C15 H3c15 109.47
H2c15 C15 H3c15 109.47
C18 C16 C20 110.30(14)
C18 C16 H1c16 109.47
C18 C16 H2c16 109.47
C20 C16 H1c16 109.47
C20 C16 H2c16 109.47
H1c16 C16 H2c16 108.63
N1 C17 N2 104.22(12)
N1 C17 H1c17 109.47
N1 C17 H2c17 109.47
N2 C17 H1c17 109.47
N2 C17 H2c17 109.47
H1c17 C17 H2c17 114.25
C16 C18 C23 112.72(15)
C16 C18 H1c18 109.47
C16 C18 H2c18 109.47
C23 C18 H1c18 109.47
C23 C18 H2c18 109.47
H1c18 C18 H2c18 106.02
C2 C19 C22 119.58(16)
C2 C19 H1c19 120.21
C22 C19 H1c19 120.21
C7 C20 C16 110.14(15)
C7 C20 H1c20 109.47
C7 C20 H2c20 109.47
C16 C20 H1c20 109.47
C16 C20 H2c20 109.47
H1c20 C20 H2c20 108.8
O4 C21 H1c21 109.47
O4 C21 H2c21 109.47
O4 C21 H3c21 109.47
H1c21 C21 H2c21 109.47
H1c21 C21 H3c21 109.47
H2c21 C21 H3c21 109.47
C3 C22 C19 120.89(16)
C3 C22 H1c22 119.56
C19 C22 H1c22 119.56
N1 C23 C5 99.62(13)
N1 C23 C18 114.52(13)
N1 C23 H1c23 114.61
C5 C23 C18 114.50(14)
C5 C23 H1c23 114.63
C18 C23 H1c23 99.77

loop_
_geom_bond_atom_site_label_1
_geom_bond_atom_site_label_2
_geom_bond_distance
O1 C3 1.368(2)
O1 H1o1 0.93(2)
O2 C2 1.380(2)
O2 C15 1.418(2)
O3 C6 1.371(2)
O3 H1o3 0.93(2)
O4 C13 1.373(2)
O4 C21 1.417(2)
N1 C11 1.466(2)
N1 C17 1.465(2)
N1 C23 1.470(2)
N2 C5 1.487(2)
N2 C9 1.473(2)
N2 C17 1.478(2)
C1 C2 1.386(2)
C1 C8 1.393(2)
C1 H1c1 0.96
C2 C19 1.390(3)
C3 C8 1.402(2)
C3 C22 1.392(2)
C4 C6 1.399(3)
C4 C9 1.515(2)
C4 C14 1.395(2)
C5 C7 1.538(2)
C5 C23 1.524(2)
C5 H1c5 0.96
C6 C12 1.390(2)
C7 C20 1.525(3)
C7 H1c7 0.96
C7 H2c7 0.96
C8 C11 1.511(2)
C9 H1c9 0.96
C9 H2c9 0.96
C10 C12 1.378(3)
C10 C13 1.389(3)
C10 H1c10 0.96
C11 H1c11 0.96
C11 H2c11 0.96
C12 H1c12 0.96
C13 C14 1.385(2)
C14 H1c14 0.96
C15 H1c15 0.96
C15 H2c15 0.96
C15 H3c15 0.96
C16 C18 1.520(3)
C16 C20 1.519(3)
C16 H1c16 0.96
C16 H2c16 0.96
C17 H1c17 0.96
C17 H2c17 0.96
C18 C23 1.532(2)
C18 H1c18 0.96
C18 H2c18 0.96
C19 C22 1.384(3)
C19 H1c19 0.96
C20 H1c20 0.96
C20 H2c20 0.96
C21 H1c21 0.96
C21 H2c21 0.96
C21 H3c21 0.96
C22 H1c22 0.96
C23 H1c23 0.96

loop_
_geom_hbond_atom_site_label_D
_geom_hbond_atom_site_label_H
_geom_hbond_atom_site_label_A
_geom_hbond_distance_DH
_geom_hbond_distance_HA
_geom_hbond_distance_DA
_geom_hbond_angle_DHA
_geom_hbond_publ_flag
O3 H1o3 N2 0.93(2) 1.78(2) 2.6443(19) 154.4(19) y
O1 H1o1 N1 0.93(2) 1.83(2) 2.6638(19) 148.8(18) y
